data_7010422
loop_
_publ_author_name
'Liddle, Stephen T.'
'Clegg, William'

_publ_section_title
;
 Cation-induced structural variations in the alkali metal derivatives
 of 2-trimethylsilylaminopyridine: synthesis and X-ray structures of
 complexes for all five metals Li--Cs with 12-crown-4&#x200A;&#x2020;
;
_journal_issue 4
_journal_name_full 'Journal of the Chemical Society, Dalton Transactions'
_journal_page_first 402
_journal_paper_doi 10.1039/b008852h
_journal_year 2001
_chemical_formula_sum 'C40 H74 N4 Na2 O10 Si2'
_chemical_formula_weight 873.19
_space_group_IT_number 14
_symmetry_cell_setting monoclinic
_symmetry_space_group_name_Hall '-P 2yn'
_symmetry_space_group_name_H-M 'P 1 21/n 1'
_atom_sites_solution_hydrogens geom
_atom_sites_solution_primary direct
_atom_sites_solution_secondary difmap
_audit_creation_method SHELXL-97
_cell_angle_alpha 90.00
_cell_angle_beta 106.458(2)
_cell_angle_gamma 90.00
_cell_formula_units_Z 4
_cell_length_a 13.3161(5)
_cell_length_b 22.3535(8)
_cell_length_c 17.0658(6)
_cell_measurement_reflns_used 28852
_cell_measurement_temperature 160(2)
_cell_measurement_theta_max 28.63
_cell_measurement_theta_min 2.21
_cell_volume 4871.7(3)
_computing_cell_refinement 'Bruker SAINT'
_computing_data_collection 'Bruker SMART'
_computing_data_reduction 'Bruker SAINT'
_computing_molecular_graphics 'Bruker SHELXTL'
_computing_publication_material 'Bruker SHELXTL and local programs'
_computing_structure_refinement 'Bruker SHELXTL'
_computing_structure_solution 'Bruker SHELXTL'
_diffrn_ambient_temperature 160(2)
_diffrn_measured_fraction_theta_full 0.997
_diffrn_measured_fraction_theta_max 0.997
_diffrn_measurement_device_type 'Bruker SMART 1K CCD diffractometer'
_diffrn_measurement_method '\w rotation with narrow frames'
_diffrn_radiation_monochromator graphite
_diffrn_radiation_source 'sealed tube'
_diffrn_radiation_type MoK\a
_diffrn_radiation_wavelength 0.71073
_diffrn_reflns_av_R_equivalents 0.0196
_diffrn_reflns_av_sigmaI/netI 0.0172
_diffrn_reflns_limit_h_max 15
_diffrn_reflns_limit_h_min -15
_diffrn_reflns_limit_k_max 26
_diffrn_reflns_limit_k_min -26
_diffrn_reflns_limit_l_max 20
_diffrn_reflns_limit_l_min -20
_diffrn_reflns_number 33676
_diffrn_reflns_theta_full 25.00
_diffrn_reflns_theta_max 25.00
_diffrn_reflns_theta_min 1.72
_diffrn_standards_decay_% 0
_diffrn_standards_number 0
_exptl_absorpt_coefficient_mu 0.145
_exptl_absorpt_correction_T_max 0.935
_exptl_absorpt_correction_T_min 0.813
_exptl_absorpt_correction_type multi-scan
_exptl_crystal_colour yellow
_exptl_crystal_density_diffrn 1.191
_exptl_crystal_density_method 'not measured'
_exptl_crystal_description block
_exptl_crystal_F_000 1888
_exptl_crystal_size_max 0.80
_exptl_crystal_size_mid 0.76
_exptl_crystal_size_min 0.42
_refine_diff_density_max 0.391
_refine_diff_density_min -0.271
_refine_diff_density_rms 0.036
_refine_ls_extinction_coef 0.0005(2)
_refine_ls_extinction_expression Fc^*^=kFc[1+0.001xFc^2^\l^3^/sin(2\q)]^-1/4^
_refine_ls_extinction_method SHELXL
_refine_ls_goodness_of_fit_ref 1.046
_refine_ls_hydrogen_treatment constr
_refine_ls_matrix_type full
_refine_ls_number_parameters 576
_refine_ls_number_reflns 8555
_refine_ls_number_restraints 0
_refine_ls_restrained_S_all 1.046
_refine_ls_R_factor_all 0.0425
_refine_ls_R_factor_gt 0.0336
_refine_ls_shift/su_max 0.061
_refine_ls_shift/su_mean 0.003
_refine_ls_structure_factor_coef Fsqd
_refine_ls_weighting_details 'calc w=1/[\s^2^(Fo^2^)+(0.0512P)^2^+1.3944P] where P=(Fo^2^+2Fc^2^)/3'
_refine_ls_weighting_scheme calc
_refine_ls_wR_factor_gt 0.0907
_refine_ls_wR_factor_ref 0.0962
_reflns_number_gt 7097
_reflns_number_total 8555
_reflns_threshold_expression I>2\s(I)
_cod_data_source_file b008852h.txt
_cod_data_source_block 3
_cod_original_sg_symbol_H-M P2(1)/n
_cod_database_code 7010422

loop_
_symmetry_equiv_pos_as_xyz
'x, y, z'
'-x+1/2, y+1/2, -z+1/2'
'-x, -y, -z'
'x-1/2, -y-1/2, z-1/2'

loop_
_atom_site_label
_atom_site_type_symbol
_atom_site_fract_x
_atom_site_fract_y
_atom_site_fract_z
_atom_site_U_iso_or_equiv
_atom_site_adp_type
_atom_site_occupancy
_atom_site_symmetry_multiplicity
_atom_site_calc_flag
_atom_site_refinement_flags
_atom_site_disorder_assembly
_atom_site_disorder_group
Na1 Na 0.01838(4) 0.16872(3) 0.68757(3) 0.02764(14) Uani 1 1 d . . .
N1 N -0.15938(10) 0.20395(6) 0.69566(7) 0.0275(3) Uani 1 1 d . . .
N2 N -0.03012(9) 0.17898(6) 0.81197(7) 0.0274(3) Uani 1 1 d . . .
C1 C -0.25779(12) 0.22078(7) 0.65888(10) 0.0305(3) Uani 1 1 d . . .
H1 H -0.2773 0.2251 0.6011 0.037 Uiso 1 1 calc R . .
C2 C -0.33295(12) 0.23239(7) 0.69776(10) 0.0322(4) Uani 1 1 d . . .
H2 H -0.4018 0.2442 0.6683 0.039 Uiso 1 1 calc R . .
C3 C -0.30351(12) 0.22606(7) 0.78238(10) 0.0314(4) Uani 1 1 d . . .
H3 H -0.3526 0.2340 0.8121 0.038 Uiso 1 1 calc R . .
C4 C -0.20398(12) 0.20837(7) 0.82277(9) 0.0273(3) Uani 1 1 d . . .
H4 H -0.1846 0.2039 0.8805 0.033 Uiso 1 1 calc R . .
C5 C -0.12842(11) 0.19644(6) 0.77920(9) 0.0235(3) Uani 1 1 d . . .
Si1 Si 0.02851(3) 0.14778(2) 0.90355(2) 0.02814(11) Uani 1 1 d . . .
C6 C 0.03510(15) 0.19609(9) 0.99499(10) 0.0417(4) Uani 1 1 d . . .
H6A H 0.0793 0.2310 0.9942 0.062 Uiso 1 1 calc R . .
H6B H 0.0650 0.1730 1.0450 0.062 Uiso 1 1 calc R . .
H6C H -0.0356 0.2094 0.9934 0.062 Uiso 1 1 calc R . .
C7 C -0.03622(17) 0.07623(9) 0.91951(12) 0.0510(5) Uani 1 1 d . . .
H7A H -0.1093 0.0842 0.9173 0.077 Uiso 1 1 calc R . .
H7B H 0.0005 0.0594 0.9730 0.077 Uiso 1 1 calc R . .
H7C H -0.0337 0.0476 0.8766 0.077 Uiso 1 1 calc R . .
C8 C 0.16629(14) 0.13207(10) 0.90388(11) 0.0495(5) Uani 1 1 d . . .
H8A H 0.1663 0.1081 0.8558 0.074 Uiso 1 1 calc R . .
H8B H 0.2020 0.1100 0.9536 0.074 Uiso 1 1 calc R . .
H8C H 0.2029 0.1699 0.9024 0.074 Uiso 1 1 calc R . .
N3 N 0.20021(9) 0.19213(6) 0.69123(7) 0.0259(3) Uani 1 1 d . . .
N4 N 0.07211(10) 0.19296(6) 0.56785(8) 0.0299(3) Uani 1 1 d . . .
C9 C 0.29985(12) 0.19964(7) 0.73447(9) 0.0287(3) Uani 1 1 d . . .
H9 H 0.3158 0.1966 0.7922 0.034 Uiso 1 1 calc R . .
C10 C 0.38138(12) 0.21144(7) 0.70217(10) 0.0330(4) Uani 1 1 d . . .
H10 H 0.4508 0.2171 0.7360 0.040 Uiso 1 1 calc R . .
C11 C 0.35706(12) 0.21465(8) 0.61725(11) 0.0350(4) Uani 1 1 d . . .
H11 H 0.4109 0.2217 0.5919 0.042 Uiso 1 1 calc R . .
C12 C 0.25627(12) 0.20772(7) 0.57053(10) 0.0307(3) Uani 1 1 d . . .
H12 H 0.2407 0.2096 0.5127 0.037 Uiso 1 1 calc R . .
C13 C 0.17338(11) 0.19761(6) 0.60731(9) 0.0244(3) Uani 1 1 d . . .
Si2 Si 0.01088(3) 0.20971(2) 0.46933(3) 0.02988(12) Uani 1 1 d . . .
C14 C 0.04443(17) 0.15925(9) 0.39225(12) 0.0506(5) Uani 1 1 d . . .
H14A H 0.1188 0.1637 0.3957 0.076 Uiso 1 1 calc R . .
H14B H 0.0018 0.1701 0.3372 0.076 Uiso 1 1 calc R . .
H14C H 0.0302 0.1176 0.4036 0.076 Uiso 1 1 calc R . .
C15 C 0.03389(14) 0.28912(8) 0.44295(10) 0.0384(4) Uani 1 1 d . . .
H15A H 0.0085 0.3164 0.4781 0.058 Uiso 1 1 calc R . .
H15B H -0.0038 0.2968 0.3856 0.058 Uiso 1 1 calc R . .
H15C H 0.1090 0.2956 0.4514 0.058 Uiso 1 1 calc R . .
C16 C -0.13244(14) 0.20150(10) 0.45561(12) 0.0515(5) Uani 1 1 d . . .
H16A H -0.1481 0.1600 0.4663 0.077 Uiso 1 1 calc R . .
H16B H -0.1710 0.2122 0.3995 0.077 Uiso 1 1 calc R . .
H16C H -0.1535 0.2280 0.4939 0.077 Uiso 1 1 calc R . .
O1 O -0.01541(9) 0.06296(5) 0.66494(7) 0.0400(3) Uani 1 1 d . . .
C17 C -0.01874(15) 0.03955(9) 0.58593(12) 0.0464(5) Uani 1 1 d . . .
H17A H 0.0215 0.0018 0.5916 0.056 Uiso 1 1 calc R . .
H17B H 0.0119 0.0686 0.5554 0.056 Uiso 1 1 calc R . .
C18 C -0.13373(16) 0.02837(10) 0.54096(12) 0.0514(5) Uani 1 1 d . . .
H18A H -0.1537 0.0486 0.4871 0.062 Uiso 1 1 calc R . .
H18B H -0.1482 -0.0150 0.5328 0.062 Uiso 1 1 calc R . .
C19 C -0.19202(14) 0.05513(9) 0.59756(11) 0.0424(4) Uani 1 1 d . . .
H19A H -0.2098 0.0976 0.5843 0.051 Uiso 1 1 calc R . .
H19B H -0.2569 0.0326 0.5948 0.051 Uiso 1 1 calc R . .
C20 C -0.11348(14) 0.04869(8) 0.67956(11) 0.0409(4) Uani 1 1 d . . .
H20A H -0.1289 0.0767 0.7196 0.049 Uiso 1 1 calc R . .
H20B H -0.1130 0.0073 0.7004 0.049 Uiso 1 1 calc R . .
Na2 Na -0.00271(5) 0.45494(3) 0.76784(4) 0.02902(15) Uani 1 1 d . . .
O2 O -0.18228(9) 0.41535(5) 0.71805(7) 0.0408(3) Uani 1 1 d . . .
O3 O -0.01457(10) 0.38273(6) 0.65694(8) 0.0453(3) Uani 1 1 d . . .
O4 O 0.10843(9) 0.36924(5) 0.81933(8) 0.0402(3) Uani 1 1 d . . .
O5 O -0.05942(9) 0.40143(5) 0.87976(7) 0.0352(3) Uani 1 1 d . . .
C21 C -0.19631(16) 0.39329(9) 0.63605(11) 0.0501(5) Uani 1 1 d . . .
H21A H -0.1984 0.4276 0.5989 0.060 Uiso 1 1 calc R . .
H21B H -0.2643 0.3722 0.6175 0.060 Uiso 1 1 calc R . .
C22 C -0.11045(17) 0.35148(10) 0.63078(12) 0.0530(5) Uani 1 1 d . . .
H22A H -0.1091 0.3161 0.6660 0.064 Uiso 1 1 calc R . .
H22B H -0.1222 0.3375 0.5738 0.064 Uiso 1 1 calc R . .
C23 C 0.07627(17) 0.34482(9) 0.68004(13) 0.0528(5) Uani 1 1 d . . .
H23A H 0.1384 0.3680 0.6771 0.063 Uiso 1 1 calc R . .
H23B H 0.0671 0.3113 0.6407 0.063 Uiso 1 1 calc R . .
C24 C 0.09500(17) 0.32011(9) 0.76450(13) 0.0506(5) Uani 1 1 d . . .
H24A H 0.0346 0.2955 0.7679 0.061 Uiso 1 1 calc R . .
H24B H 0.1584 0.2946 0.7786 0.061 Uiso 1 1 calc R . .
C25 C 0.10258(14) 0.35320(9) 0.89885(11) 0.0433(4) Uani 1 1 d . . .
H25A H 0.1377 0.3844 0.9382 0.052 Uiso 1 1 calc R . .
H25B H 0.1407 0.3152 0.9155 0.052 Uiso 1 1 calc R . .
C26 C -0.00806(15) 0.34603(8) 0.90259(12) 0.0419(4) Uani 1 1 d . . .
H26A H -0.0438 0.3141 0.8647 0.050 Uiso 1 1 calc R . .
H26B H -0.0088 0.3351 0.9586 0.050 Uiso 1 1 calc R . .
C27 C -0.17146(13) 0.39706(8) 0.85497(11) 0.0389(4) Uani 1 1 d . . .
H27A H -0.2016 0.4370 0.8592 0.047 Uiso 1 1 calc R . .
H27B H -0.1936 0.3698 0.8927 0.047 Uiso 1 1 calc R . .
C28 C -0.21387(14) 0.37441(9) 0.76937(12) 0.0457(5) Uani 1 1 d . . .
H28A H -0.1857 0.3341 0.7642 0.055 Uiso 1 1 calc R . .
H28B H -0.2912 0.3719 0.7544 0.055 Uiso 1 1 calc R . .
O6 O -0.07668(9) 0.52525(5) 0.65581(7) 0.0353(3) Uani 1 1 d . . .
O7 O 0.13734(9) 0.50030(5) 0.71679(7) 0.0384(3) Uani 1 1 d . . .
O8 O 0.12456(9) 0.51275(5) 0.87696(7) 0.0370(3) Uani 1 1 d . . .
O9 O -0.09034(9) 0.53734(5) 0.81596(7) 0.0352(3) Uani 1 1 d . . .
C29 C -0.00500(15) 0.53334(8) 0.60840(10) 0.0407(4) Uani 1 1 d . . .
H29A H -0.0305 0.5659 0.5684 0.049 Uiso 1 1 calc R . .
H29B H -0.0021 0.4962 0.5775 0.049 Uiso 1 1 calc R . .
C30 C 0.10323(14) 0.54840(8) 0.66084(11) 0.0417(4) Uani 1 1 d . . .
H30A H 0.1514 0.5534 0.6265 0.050 Uiso 1 1 calc R . .
H30B H 0.1020 0.5862 0.6909 0.050 Uiso 1 1 calc R . .
C31 C 0.22613(13) 0.51433(9) 0.78387(12) 0.0428(4) Uani 1 1 d . . .
H31A H 0.2766 0.5381 0.7639 0.051 Uiso 1 1 calc R . .
H31B H 0.2613 0.4768 0.8077 0.051 Uiso 1 1 calc R . .
C32 C 0.19533(13) 0.54909(8) 0.84898(11) 0.0384(4) Uani 1 1 d . . .
H32A H 0.2580 0.5585 0.8947 0.046 Uiso 1 1 calc R . .
H32B H 0.1612 0.5871 0.8263 0.046 Uiso 1 1 calc R . .
C33 C 0.06798(16) 0.54439(9) 0.92265(11) 0.0450(5) Uani 1 1 d . . .
H33A H 0.1159 0.5725 0.9602 0.054 Uiso 1 1 calc R . .
H33B H 0.0414 0.5157 0.9562 0.054 Uiso 1 1 calc R . .
C34 C -0.02301(15) 0.57903(8) 0.86877(12) 0.0441(4) Uani 1 1 d . . .
H34A H -0.0612 0.6001 0.9026 0.053 Uiso 1 1 calc R . .
H34B H 0.0025 0.6091 0.8364 0.053 Uiso 1 1 calc R . .
C35 C -0.16374(13) 0.56441(8) 0.74753(11) 0.0388(4) Uani 1 1 d . . .
H35A H -0.1916 0.6014 0.7656 0.047 Uiso 1 1 calc R . .
H35B H -0.2232 0.5367 0.7260 0.047 Uiso 1 1 calc R . .
C36 C -0.11507(15) 0.57962(8) 0.68017(12) 0.0414(4) Uani 1 1 d . . .
H36A H -0.1679 0.5978 0.6334 0.050 Uiso 1 1 calc R . .
H36B H -0.0570 0.6085 0.7001 0.050 Uiso 1 1 calc R . .
O10 O 0.2892(19) 0.3865(18) 0.5603(13) 0.48(3) Uani 0.508(11) 1 d P A 1
C37 C 0.4074(12) 0.3843(6) 0.6405(6) 0.117(4) Uani 0.508(11) 1 d P A 1
H37A H 0.4136 0.3470 0.6727 0.140 Uiso 0.508(11) 1 calc PR A 1
H37B H 0.4693 0.3884 0.6196 0.140 Uiso 0.508(11) 1 calc PR A 1
C38 C 0.3951(9) 0.4346(5) 0.6864(8) 0.117(4) Uani 0.508(11) 1 d P A 1
H38A H 0.3690 0.4219 0.7327 0.141 Uiso 0.508(11) 1 calc PR A 1
H38B H 0.4635 0.4546 0.7089 0.141 Uiso 0.508(11) 1 calc PR A 1
C39 C 0.3259(7) 0.4734(3) 0.6379(5) 0.073(2) Uani 0.508(11) 1 d P A 1
H39A H 0.2775 0.4885 0.6680 0.087 Uiso 0.508(11) 1 calc PR A 1
H39B H 0.3645 0.5079 0.6246 0.087 Uiso 0.508(11) 1 calc PR A 1
C40 C 0.2709(11) 0.4473(7) 0.5690(6) 0.086(5) Uani 0.508(11) 1 d P A 1
H40A H 0.2851 0.4689 0.5227 0.103 Uiso 0.508(11) 1 calc PR A 1
H40B H 0.1956 0.4525 0.5644 0.103 Uiso 0.508(11) 1 calc PR A 1
O10A O 0.3008(5) 0.3690(2) 0.5780(3) 0.085(2) Uani 0.492(11) 1 d P A 2
C37A C 0.3622(7) 0.3784(4) 0.6607(5) 0.073(2) Uani 0.492(11) 1 d P A 2
H37C H 0.4200 0.3492 0.6790 0.088 Uiso 0.492(11) 1 calc PR A 2
H37D H 0.3194 0.3794 0.6997 0.088 Uiso 0.492(11) 1 calc PR A 2
C38A C 0.4017(13) 0.4431(7) 0.6431(8) 0.138(6) Uani 0.492(11) 1 d P A 2
H38C H 0.4176 0.4688 0.6923 0.166 Uiso 0.492(11) 1 calc PR A 2
H38D H 0.4641 0.4406 0.6227 0.166 Uiso 0.492(11) 1 calc PR A 2
C39A C 0.3161(18) 0.4628(8) 0.5844(17) 0.162(12) Uani 0.492(11) 1 d P A 2
H39C H 0.3397 0.4874 0.5446 0.194 Uiso 0.492(11) 1 calc PR A 2
H39D H 0.2744 0.4889 0.6101 0.194 Uiso 0.492(11) 1 calc PR A 2
C40A C 0.2440(6) 0.4112(4) 0.5372(7) 0.079(2) Uani 0.492(11) 1 d P A 2
H40C H 0.1728 0.4123 0.5443 0.095 Uiso 0.492(11) 1 calc PR A 2
H40D H 0.2400 0.4102 0.4783 0.095 Uiso 0.492(11) 1 calc PR A 2

loop_
_atom_site_aniso_label
_atom_site_aniso_U_11
_atom_site_aniso_U_22
_atom_site_aniso_U_33
_atom_site_aniso_U_23
_atom_site_aniso_U_13
_atom_site_aniso_U_12
Na1 0.0247(3) 0.0351(3) 0.0253(3) -0.0003(2) 0.0108(2) -0.0012(2)
N1 0.0251(7) 0.0325(7) 0.0248(7) 0.0028(5) 0.0068(5) 0.0013(5)
N2 0.0228(6) 0.0368(7) 0.0228(6) 0.0008(5) 0.0067(5) 0.0018(5)
C1 0.0267(8) 0.0322(9) 0.0292(8) 0.0052(6) 0.0026(6) -0.0010(6)
C2 0.0203(7) 0.0315(9) 0.0419(9) 0.0047(7) 0.0043(7) -0.0011(6)
C3 0.0249(8) 0.0312(9) 0.0424(9) -0.0019(7) 0.0163(7) -0.0025(6)
C4 0.0274(8) 0.0296(8) 0.0271(8) -0.0013(6) 0.0110(6) -0.0029(6)
C5 0.0238(7) 0.0223(7) 0.0252(7) -0.0008(6) 0.0084(6) -0.0033(6)
Si1 0.0280(2) 0.0335(2) 0.0223(2) -0.00009(17) 0.00603(17) 0.00351(18)
C6 0.0449(10) 0.0492(11) 0.0264(8) -0.0056(8) 0.0029(7) 0.0057(8)
C7 0.0667(13) 0.0409(11) 0.0435(11) 0.0059(9) 0.0124(10) -0.0046(9)
C8 0.0350(10) 0.0752(14) 0.0366(10) 0.0065(9) 0.0074(8) 0.0181(9)
N3 0.0229(6) 0.0308(7) 0.0240(6) 0.0005(5) 0.0067(5) 0.0028(5)
N4 0.0235(7) 0.0409(8) 0.0254(7) 0.0061(6) 0.0073(5) -0.0018(6)
C9 0.0279(8) 0.0300(8) 0.0267(8) -0.0013(6) 0.0054(6) 0.0031(6)
C10 0.0214(8) 0.0351(9) 0.0396(9) 0.0028(7) 0.0038(7) -0.0009(6)
C11 0.0254(8) 0.0395(10) 0.0432(10) 0.0108(7) 0.0148(7) 0.0003(7)
C12 0.0283(8) 0.0379(9) 0.0277(8) 0.0079(7) 0.0109(7) 0.0009(7)
C13 0.0248(7) 0.0229(8) 0.0264(8) 0.0033(6) 0.0090(6) 0.0017(6)
Si2 0.0253(2) 0.0397(3) 0.0234(2) 0.00421(18) 0.00480(17) -0.00370(18)
C14 0.0651(13) 0.0498(12) 0.0361(10) -0.0065(9) 0.0128(9) -0.0050(10)
C15 0.0398(10) 0.0436(10) 0.0303(9) 0.0071(7) 0.0079(7) -0.0005(8)
C16 0.0288(9) 0.0742(15) 0.0453(11) 0.0171(10) 0.0005(8) -0.0068(9)
O1 0.0381(7) 0.0431(7) 0.0423(7) -0.0082(5) 0.0172(5) -0.0051(5)
C17 0.0513(11) 0.0463(11) 0.0495(11) -0.0135(9) 0.0271(9) -0.0012(9)
C18 0.0584(12) 0.0515(12) 0.0444(11) -0.0130(9) 0.0149(9) -0.0001(10)
C19 0.0393(10) 0.0424(10) 0.0476(11) -0.0050(8) 0.0155(8) -0.0054(8)
C20 0.0454(10) 0.0396(10) 0.0432(10) -0.0026(8) 0.0215(8) -0.0099(8)
Na2 0.0309(3) 0.0236(3) 0.0344(3) -0.0017(2) 0.0123(3) -0.0033(2)
O2 0.0391(7) 0.0355(7) 0.0447(7) 0.0007(5) 0.0070(5) -0.0082(5)
O3 0.0571(8) 0.0373(7) 0.0439(7) -0.0057(6) 0.0182(6) -0.0100(6)
O4 0.0392(7) 0.0338(7) 0.0500(7) -0.0042(5) 0.0166(6) 0.0016(5)
O5 0.0354(6) 0.0300(6) 0.0412(7) -0.0016(5) 0.0127(5) -0.0012(5)
C21 0.0542(12) 0.0527(12) 0.0338(10) -0.0028(8) -0.0030(8) -0.0173(10)
C22 0.0680(14) 0.0497(12) 0.0398(11) -0.0130(9) 0.0125(10) -0.0204(10)
C23 0.0632(13) 0.0451(12) 0.0616(13) -0.0115(10) 0.0364(11) 0.0034(10)
C24 0.0558(12) 0.0354(10) 0.0645(13) -0.0088(9) 0.0233(10) 0.0087(9)
C25 0.0351(9) 0.0453(11) 0.0456(11) 0.0074(8) 0.0051(8) 0.0053(8)
C26 0.0483(11) 0.0351(10) 0.0430(10) 0.0036(8) 0.0143(8) 0.0029(8)
C27 0.0327(9) 0.0401(10) 0.0493(11) 0.0005(8) 0.0205(8) -0.0035(7)
C28 0.0329(9) 0.0463(11) 0.0561(12) 0.0054(9) 0.0098(8) -0.0099(8)
O6 0.0386(6) 0.0312(6) 0.0386(6) 0.0007(5) 0.0149(5) -0.0032(5)
O7 0.0373(6) 0.0361(7) 0.0447(7) -0.0011(5) 0.0164(5) -0.0033(5)
O8 0.0398(7) 0.0337(6) 0.0381(6) 0.0024(5) 0.0120(5) -0.0057(5)
O9 0.0392(6) 0.0275(6) 0.0434(7) -0.0022(5) 0.0192(5) -0.0026(5)
C29 0.0539(11) 0.0422(10) 0.0307(9) 0.0005(7) 0.0197(8) -0.0060(8)
C30 0.0479(11) 0.0423(10) 0.0433(10) 0.0039(8) 0.0266(9) -0.0069(8)
C31 0.0296(9) 0.0446(11) 0.0556(11) -0.0004(9) 0.0141(8) -0.0027(8)
C32 0.0331(9) 0.0372(10) 0.0419(10) 0.0019(7) 0.0058(7) -0.0085(7)
C33 0.0569(12) 0.0485(11) 0.0328(9) -0.0072(8) 0.0180(9) -0.0127(9)
C34 0.0518(11) 0.0362(10) 0.0529(11) -0.0148(8) 0.0289(9) -0.0075(8)
C35 0.0337(9) 0.0305(9) 0.0558(11) 0.0035(8) 0.0188(8) 0.0047(7)
C36 0.0445(10) 0.0298(9) 0.0513(11) 0.0061(8) 0.0158(9) 0.0051(8)
O10 0.29(2) 0.83(7) 0.25(2) 0.06(3) -0.055(16) -0.22(3)
C37 0.173(12) 0.100(7) 0.085(6) -0.011(5) 0.047(6) 0.024(8)
C38 0.105(6) 0.107(7) 0.133(9) -0.039(7) 0.024(6) 0.025(5)
C39 0.077(4) 0.060(4) 0.089(5) -0.021(3) 0.037(4) 0.012(3)
C40 0.091(8) 0.113(12) 0.062(4) -0.006(5) 0.033(4) 0.054(9)
O10A 0.105(4) 0.090(3) 0.062(3) -0.013(2) 0.025(3) 0.036(3)
C37A 0.075(5) 0.076(5) 0.068(5) 0.003(3) 0.018(3) -0.011(3)
C38A 0.182(13) 0.132(11) 0.126(10) -0.057(9) 0.083(10) -0.101(10)
C39A 0.18(2) 0.065(6) 0.30(3) -0.011(12) 0.16(2) 0.007(10)
C40A 0.072(4) 0.056(4) 0.090(5) 0.008(4) -0.007(4) 0.011(3)

loop_
_atom_type_symbol
_atom_type_description
_atom_type_scat_dispersion_real
_atom_type_scat_dispersion_imag
_atom_type_scat_source
C C 0.0033 0.0016 'International Tables Vol C Tables 4.2.6.8 and 6.1.1.4'
H H 0.0000 0.0000 'International Tables Vol C Tables 4.2.6.8 and 6.1.1.4'
N N 0.0061 0.0033 'International Tables Vol C Tables 4.2.6.8 and 6.1.1.4'
O O 0.0106 0.0060 'International Tables Vol C Tables 4.2.6.8 and 6.1.1.4'
Na Na 0.0362 0.0249 'International Tables Vol C Tables 4.2.6.8 and 6.1.1.4'
Si Si 0.0817 0.0704 'International Tables Vol C Tables 4.2.6.8 and 6.1.1.4'

loop_
_geom_angle_atom_site_label_1
_geom_angle_atom_site_label_2
_geom_angle_atom_site_label_3
_geom_angle
_geom_angle_site_symmetry_1
_geom_angle_site_symmetry_3
_geom_angle_publ_flag
N2 Na1 N4 161.42(5) . . ?
N2 Na1 O1 98.65(5) . . ?
N4 Na1 O1 99.84(5) . . ?
N2 Na1 N3 117.83(5) . . ?
N4 Na1 N3 56.45(4) . . ?
O1 Na1 N3 110.45(5) . . ?
N2 Na1 N1 55.42(4) . . ?
N4 Na1 N1 118.84(5) . . ?
O1 Na1 N1 100.26(5) . . ?
N3 Na1 N1 149.29(5) . . ?
C1 N1 C5 119.10(13) . . ?
C1 N1 Na1 150.24(11) . . ?
C5 N1 Na1 90.47(8) . . ?
C5 N2 Si1 130.83(10) . . ?
C5 N2 Na1 97.80(9) . . ?
Si1 N2 Na1 127.61(7) . . ?
N1 C1 C2 125.32(15) . . ?
C1 C2 C3 116.89(14) . . ?
C4 C3 C2 120.00(14) . . ?
C3 C4 C5 120.94(14) . . ?
N2 C5 N1 116.22(12) . . ?
N2 C5 C4 126.04(14) . . ?
N1 C5 C4 117.73(13) . . ?
N2 Si1 C8 106.09(7) . . ?
N2 Si1 C7 112.11(8) . . ?
C8 Si1 C7 109.35(10) . . ?
N2 Si1 C6 115.61(8) . . ?
C8 Si1 C6 106.92(9) . . ?
C7 Si1 C6 106.56(9) . . ?
C9 N3 C13 119.19(13) . . ?
C9 N3 Na1 149.14(10) . . ?
C13 N3 Na1 91.66(8) . . ?
C13 N4 Si2 128.37(11) . . ?
C13 N4 Na1 95.18(9) . . ?
Si2 N4 Na1 135.89(7) . . ?
N3 C9 C10 125.24(15) . . ?
C9 C10 C11 116.69(14) . . ?
C12 C11 C10 120.19(14) . . ?
C11 C12 C13 120.98(15) . . ?
N4 C13 N3 116.48(13) . . ?
N4 C13 C12 125.92(14) . . ?
N3 C13 C12 117.60(13) . . ?
N4 Si2 C16 106.93(8) . . ?
N4 Si2 C15 112.49(7) . . ?
C16 Si2 C15 107.07(9) . . ?
N4 Si2 C14 114.83(8) . . ?
C16 Si2 C14 106.90(10) . . ?
C15 Si2 C14 108.19(9) . . ?
C20 O1 C17 107.17(13) . . ?
C20 O1 Na1 109.11(10) . . ?
C17 O1 Na1 117.49(11) . . ?
O1 C17 C18 106.96(14) . . ?
C19 C18 C17 103.64(15) . . ?
C20 C19 C18 102.03(15) . . ?
O1 C20 C19 104.21(14) . . ?
O4 Na2 O9 140.64(5) . . ?
O4 Na2 O6 148.85(5) . . ?
O9 Na2 O6 69.81(4) . . ?
O4 Na2 O3 70.13(5) . . ?
O9 Na2 O3 145.19(5) . . ?
O6 Na2 O3 84.08(4) . . ?
O4 Na2 O2 105.89(5) . . ?
O9 Na2 O2 82.97(4) . . ?
O6 Na2 O2 79.95(4) . . ?
O3 Na2 O2 69.77(5) . . ?
O4 Na2 O7 90.45(4) . . ?
O9 Na2 O7 106.70(4) . . ?
O6 Na2 O7 68.99(4) . . ?
O3 Na2 O7 83.63(4) . . ?
O2 Na2 O7 140.93(5) . . ?
O4 Na2 O8 85.58(4) . . ?
O9 Na2 O8 69.31(4) . . ?
O6 Na2 O8 106.71(4) . . ?
O3 Na2 O8 142.83(5) . . ?
O2 Na2 O8 146.22(5) . . ?
O7 Na2 O8 68.41(4) . . ?
O4 Na2 O5 68.73(4) . . ?
O9 Na2 O5 80.24(4) . . ?
O6 Na2 O5 138.33(4) . . ?
O3 Na2 O5 107.54(4) . . ?
O2 Na2 O5 67.94(4) . . ?
O7 Na2 O5 150.06(5) . . ?
O8 Na2 O5 88.08(4) . . ?
C28 O2 C21 113.61(14) . . ?
C28 O2 Na2 116.74(10) . . ?
C21 O2 Na2 107.64(10) . . ?
C22 O3 C23 114.22(15) . . ?
C22 O3 Na2 115.05(11) . . ?
C23 O3 Na2 108.09(11) . . ?
C24 O4 C25 113.68(14) . . ?
C24 O4 Na2 114.92(11) . . ?
C25 O4 Na2 110.52(10) . . ?
C26 O5 C27 113.77(13) . . ?
C26 O5 Na2 113.28(10) . . ?
C27 O5 Na2 108.42(9) . . ?
O2 C21 C22 112.29(15) . . ?
O3 C22 C21 108.01(16) . . ?
O3 C23 C24 112.28(15) . . ?
O4 C24 C23 107.73(16) . . ?
O4 C25 C26 112.70(14) . . ?
O5 C26 C25 107.37(14) . . ?
O5 C27 C28 112.59(14) . . ?
O2 C28 C27 106.86(14) . . ?
C36 O6 C29 114.22(13) . . ?
C36 O6 Na2 114.62(10) . . ?
C29 O6 Na2 109.72(10) . . ?
C30 O7 C31 113.95(13) . . ?
C30 O7 Na2 114.47(10) . . ?
C31 O7 Na2 109.96(10) . . ?
C33 O8 C32 113.89(13) . . ?
C33 O8 Na2 108.34(10) . . ?
C32 O8 Na2 114.77(10) . . ?
C34 O9 C35 113.76(13) . . ?
C34 O9 Na2 115.53(10) . . ?
C35 O9 Na2 109.02(9) . . ?
O6 C29 C30 111.91(14) . . ?
O7 C30 C29 107.45(14) . . ?
O7 C31 C32 111.61(14) . . ?
O8 C32 C31 107.31(14) . . ?
O8 C33 C34 112.37(14) . . ?
O9 C34 C33 107.61(15) . . ?
O9 C35 C36 112.10(14) . . ?
O6 C36 C35 107.27(14) . . ?
C40 O10 C37 95.0(17) . . ?
C38 C37 O10 101.0(15) . . ?
C39 C38 C37 109.6(9) . . ?
C40 C39 C38 111.5(8) . . ?
C39 C40 O10 116.9(12) . . ?
C40A O10A C37A 120.7(7) . . ?
O10A C37A C38A 94.3(8) . . ?
C39A C38A C37A 100.4(11) . . ?
C38A C39A C40A 113.8(14) . . ?
O10A C40A C39A 94.6(11) . . ?

loop_
_geom_bond_atom_site_label_1
_geom_bond_atom_site_label_2
_geom_bond_distance
_geom_bond_site_symmetry_2
_geom_bond_publ_flag
Na1 N2 2.3987(13) . ?
Na1 N4 2.4099(13) . ?
Na1 O1 2.4170(14) . ?
Na1 N3 2.4606(13) . ?
Na1 N1 2.5352(13) . ?
N1 C1 1.337(2) . ?
N1 C5 1.3775(19) . ?
N2 C5 1.3281(19) . ?
N2 Si1 1.6873(13) . ?
C1 C2 1.373(2) . ?
C2 C3 1.392(2) . ?
C3 C4 1.367(2) . ?
C4 C5 1.435(2) . ?
Si1 C8 1.8664(18) . ?
Si1 C7 1.873(2) . ?
Si1 C6 1.8793(17) . ?
N3 C9 1.334(2) . ?
N3 C13 1.3798(19) . ?
N4 C13 1.3298(19) . ?
N4 Si2 1.6897(13) . ?
C9 C10 1.375(2) . ?
C10 C11 1.394(2) . ?
C11 C12 1.362(2) . ?
C12 C13 1.434(2) . ?
Si2 C16 1.8648(18) . ?
Si2 C15 1.8777(18) . ?
Si2 C14 1.8802(19) . ?
O1 C20 1.433(2) . ?
O1 C17 1.435(2) . ?
C17 C18 1.526(3) . ?
C18 C19 1.523(3) . ?
C19 C20 1.498(3) . ?
Na2 O4 2.4281(13) . ?
Na2 O9 2.4437(12) . ?
Na2 O6 2.4553(13) . ?
Na2 O3 2.4583(13) . ?
Na2 O2 2.4641(13) . ?
Na2 O7 2.4871(13) . ?
Na2 O8 2.4943(13) . ?
Na2 O5 2.5430(13) . ?
O2 C28 1.411(2) . ?
O2 C21 1.445(2) . ?
O3 C22 1.412(2) . ?
O3 C23 1.438(2) . ?
O4 C24 1.421(2) . ?
O4 C25 1.427(2) . ?
O5 C26 1.415(2) . ?
O5 C27 1.434(2) . ?
C21 C22 1.499(3) . ?
C23 C24 1.497(3) . ?
C25 C26 1.501(3) . ?
C27 C28 1.497(3) . ?
O6 C36 1.425(2) . ?
O6 C29 1.427(2) . ?
O7 C30 1.424(2) . ?
O7 C31 1.428(2) . ?
O8 C33 1.417(2) . ?
O8 C32 1.425(2) . ?
O9 C34 1.423(2) . ?
O9 C35 1.428(2) . ?
C29 C30 1.503(3) . ?
C31 C32 1.505(3) . ?
C33 C34 1.511(3) . ?
C35 C36 1.510(2) . ?
O10 C40 1.40(4) . ?
O10 C37 1.77(2) . ?
C37 C38 1.406(15) . ?
C38 C39 1.361(15) . ?
C39 C40 1.331(18) . ?
O10A C40A 1.286(9) . ?
O10A C37A 1.432(10) . ?
C37A C38A 1.595(16) . ?
C38A C39A 1.36(2) . ?
C39A C40A 1.57(2) . ?
